data_7004175
loop_
_publ_author_name
'Takahashi, Yoshinori'
'Nonogawa, Mitsuru'
'Fujita, Ken-ichi'
'Yamaguchi, Ryohei'

_publ_section_title
;
 C--H activation on a diphosphine and hydrido-bridged diiridium
 complex: generation and detection of an active IrII--IrII species
 [(Cp*Ir)2(\m-dmpm)(\m-H)]+
;
_journal_issue 27
_journal_name_full 'Dalton Transactions'
_journal_page_first 3546
_journal_page_last 3552
_journal_paper_doi 10.1039/b803626h
_journal_year 2008
_chemical_formula_moiety 'C26 H45 F3 Ir2 O3 P2 S '
_chemical_formula_sum 'C26 H45 F3 Ir2 O3 P2 S'
_chemical_formula_weight 941.08
_space_group_IT_number 2
_symmetry_cell_setting triclinic
_symmetry_Int_Tables_number 2
_symmetry_space_group_name_Hall '-P 1'
_symmetry_space_group_name_H-M 'P -1'
_cell_angle_alpha 80.236(19)
_cell_angle_beta 83.09(2)
_cell_angle_gamma 86.91(3)
_cell_formula_units_Z 2
_cell_length_a 9.771(3)
_cell_length_b 10.880(3)
_cell_length_c 15.431(3)
_cell_measurement_reflns_used 25
_cell_measurement_temperature 296.1
_cell_measurement_theta_max 14.9
_cell_measurement_theta_min 14.7
_cell_volume 1604.0(7)
_computing_cell_refinement 'MSC/AFC Diffractometer Control'
_computing_data_collection 'MSC/AFC Diffractometer Control'
_computing_data_reduction CrystalStructure
_computing_publication_material 'CrystalStructure 3.8'
_computing_structure_refinement CRYSTALS
_computing_structure_solution 'DIRDIF99 (PATTY)'
_diffrn_measured_fraction_theta_full 0.997
_diffrn_measured_fraction_theta_max 0.997
_diffrn_measurement_device_type 'Rigaku AFC5S'
_diffrn_measurement_method \w-2\q
_diffrn_radiation_type 'Mo K\a'
_diffrn_radiation_wavelength 0.71069
_diffrn_reflns_av_R_equivalents 0.020
_diffrn_reflns_limit_h_max 12
_diffrn_reflns_limit_h_min -12
_diffrn_reflns_limit_k_max 14
_diffrn_reflns_limit_k_min -13
_diffrn_reflns_limit_l_max 20
_diffrn_reflns_limit_l_min 0
_diffrn_reflns_number 7637
_diffrn_reflns_theta_full 27.50
_diffrn_reflns_theta_max 27.50
_diffrn_standards_decay_% 0.00
_diffrn_standards_interval_count 0
_diffrn_standards_number 3
_exptl_absorpt_coefficient_mu 8.518
_exptl_absorpt_correction_T_max 0.078
_exptl_absorpt_correction_T_min 0.063
_exptl_absorpt_correction_type psi-scan
_exptl_absorpt_process_details '(North, Phillips & Mathews, 1968)'
_exptl_crystal_colour orange
_exptl_crystal_density_diffrn 1.948
_exptl_crystal_density_method 'not measured'
_exptl_crystal_description block
_exptl_crystal_F_000 904.00
_exptl_crystal_size_max 0.60
_exptl_crystal_size_mid 0.30
_exptl_crystal_size_min 0.30
_refine_diff_density_max 2.36
_refine_diff_density_min -1.70
_refine_ls_extinction_method none
_refine_ls_goodness_of_fit_ref 1.019
_refine_ls_hydrogen_treatment refall
_refine_ls_number_parameters 377
_refine_ls_number_reflns 5063
_refine_ls_R_factor_gt 0.0375
_refine_ls_shift/su_max 0.0000
_refine_ls_structure_factor_coef F
_refine_ls_weighting_details 'w = 1/[0.0016Fo^2^ + 1.0000\s(Fo^2^)]'
_refine_ls_weighting_scheme calc
_refine_ls_wR_factor_ref 0.0497
_reflns_number_gt 5063
_reflns_number_total 7354
_reflns_threshold_expression F^2^>2.0\s(F^2^)
_cod_data_source_file b803626h.txt
_cod_data_source_block '_complex8'
_cod_original_cell_volume 1604.0(8)
_cod_original_formula_sum 'C26 H45 F3 Ir2 O3 P2 S '
_cod_database_code 7004175

loop_
_symmetry_equiv_pos_site_id
_symmetry_equiv_pos_as_xyz
1 +X,+Y,+Z
2 -X,-Y,-Z

loop_
_atom_site_label
_atom_site_type_symbol
_atom_site_fract_x
_atom_site_fract_y
_atom_site_fract_z
_atom_site_U_iso_or_equiv
_atom_site_adp_type
_atom_site_occupancy
_atom_site_symmetry_multiplicity
_atom_site_calc_flag
_atom_site_refinement_flags
_atom_site_disorder_assembly
_atom_site_disorder_group
Ir(1) Ir 0.66137(3) 0.16787(3) 0.16242(2) 0.03769(8) Uani 1.00 1 d . . .
Ir(2) Ir 0.58550(3) 0.23142(3) 0.34551(2) 0.03986(9) Uani 1.00 1 d . . .
S(1) S 1.0143(3) 0.3123(3) 0.7784(2) 0.0867(11) Uani 1.00 1 d . . .
P(1) P 0.8314(2) 0.3061(2) 0.13932(15) 0.0483(6) Uani 1.00 1 d . . .
P(2) P 0.8071(2) 0.1731(2) 0.31764(14) 0.0424(5) Uani 1.00 1 d . . .
F(1) F 0.9396(14) 0.3708(12) 0.6215(7) 0.181(5) Uani 1.00 1 d . . .
F(2) F 0.9869(14) 0.1799(11) 0.6582(7) 0.192(6) Uani 1.00 1 d . . .
F(3) F 0.7975(10) 0.2631(13) 0.7123(8) 0.170(5) Uani 1.00 1 d . . .
O(1) O 0.9374(13) 0.4179(9) 0.8055(9) 0.139(5) Uani 1.00 1 d . . .
O(2) O 1.1507(11) 0.3339(15) 0.7385(9) 0.185(6) Uani 1.00 1 d . . .
O(3) O 0.9993(10) 0.1986(9) 0.8414(6) 0.112(3) Uani 1.00 1 d . . .
C(1) C 0.5778(10) -0.0034(8) 0.1274(6) 0.054(2) Uani 1.00 1 d . . .
C(2) C 0.4638(9) 0.0801(9) 0.1453(6) 0.056(2) Uani 1.00 1 d . . .
C(3) C 0.4844(10) 0.1934(9) 0.0828(6) 0.058(2) Uani 1.00 1 d . . .
C(4) C 0.6055(9) 0.1818(9) 0.0262(5) 0.055(2) Uani 1.00 1 d . . .
C(5) C 0.6705(10) 0.0573(9) 0.0559(5) 0.056(2) Uani 1.00 1 d . . .
C(6) C 0.5987(15) -0.1324(9) 0.1742(8) 0.087(4) Uani 1.00 1 d . . .
C(7) C 0.3422(11) 0.0513(12) 0.2154(7) 0.091(4) Uani 1.00 1 d . . .
C(8) C 0.3814(12) 0.3010(10) 0.0735(9) 0.087(4) Uani 1.00 1 d . . .
C(9) C 0.6570(14) 0.2699(12) -0.0536(7) 0.092(4) Uani 1.00 1 d . . .
C(10) C 0.7940(12) -0.0028(11) 0.0113(7) 0.084(4) Uani 1.00 1 d . . .
C(11) C 0.5919(10) 0.3870(9) 0.4246(6) 0.062(3) Uani 1.00 1 d . . .
C(12) C 0.5328(12) 0.2716(9) 0.4792(6) 0.067(3) Uani 1.00 1 d . . .
C(13) C 0.4099(11) 0.2503(9) 0.4477(7) 0.064(3) Uani 1.00 1 d . . .
C(14) C 0.3880(9) 0.3403(9) 0.3742(7) 0.060(2) Uani 1.00 1 d . . .
C(15) C 0.5019(11) 0.4268(7) 0.3598(7) 0.060(2) Uani 1.00 1 d . . .
C(16) C 0.7143(12) 0.4530(11) 0.4399(8) 0.093(4) Uani 1.00 1 d . . .
C(17) C 0.5923(17) 0.2015(14) 0.5632(7) 0.109(5) Uani 1.00 1 d . . .
C(18) C 0.3128(12) 0.1487(11) 0.4918(8) 0.093(4) Uani 1.00 1 d . . .
C(19) C 0.2614(11) 0.3579(11) 0.3276(9) 0.087(4) Uani 1.00 1 d . . .
C(20) C 0.5117(15) 0.5439(10) 0.2930(9) 0.101(4) Uani 1.00 1 d . . .
C(21) C 0.9783(11) 0.2757(14) 0.0615(7) 0.092(4) Uani 1.00 1 d . . .
C(22) C 0.7862(13) 0.4667(9) 0.1015(8) 0.088(4) Uani 1.00 1 d . . .
C(23) C 0.9046(9) 0.2967(8) 0.2449(5) 0.054(2) Uani 1.00 1 d . . .
C(24) C 0.9167(9) 0.1210(10) 0.4056(6) 0.060(2) Uani 1.00 1 d . . .
C(25) C 0.8059(8) 0.0654(7) 0.2450(5) 0.048(2) Uani 1.00 1 d . . .
C(26) C 0.9340(16) 0.2763(15) 0.6893(11) 0.105(5) Uani 1.00 1 d . . .
H(1) H 0.6797 -0.1685 0.1467 0.108 Uiso 1.00 1 c R . .
H(2) H 0.5216 -0.1803 0.1709 0.108 Uiso 1.00 1 c R . .
H(3) H 0.6091 -0.1311 0.2344 0.108 Uiso 1.00 1 c R . .
H(4) H 0.3542 -0.0306 0.2472 0.110 Uiso 1.00 1 c R . .
H(5) H 0.2601 0.0565 0.1875 0.110 Uiso 1.00 1 c R . .
H(6) H 0.3357 0.1098 0.2551 0.110 Uiso 1.00 1 c R . .
H(7) H 0.3059 0.2864 0.1184 0.106 Uiso 1.00 1 c R . .
H(8) H 0.3488 0.3104 0.0171 0.106 Uiso 1.00 1 c R . .
H(9) H 0.4251 0.3748 0.0788 0.106 Uiso 1.00 1 c R . .
H(10) H 0.5970 0.3418 -0.0584 0.110 Uiso 1.00 1 c R . .
H(11) H 0.6587 0.2324 -0.1050 0.110 Uiso 1.00 1 c R . .
H(12) H 0.7474 0.2934 -0.0480 0.110 Uiso 1.00 1 c R . .
H(13) H 0.8321 0.0542 -0.0383 0.106 Uiso 1.00 1 c R . .
H(14) H 0.7675 -0.0755 -0.0081 0.106 Uiso 1.00 1 c R . .
H(15) H 0.8610 -0.0251 0.0515 0.106 Uiso 1.00 1 c R . .
H(16) H 0.7523 0.4109 0.4912 0.120 Uiso 1.00 1 c R . .
H(17) H 0.6873 0.5360 0.4476 0.120 Uiso 1.00 1 c R . .
H(18) H 0.7815 0.4547 0.3899 0.120 Uiso 1.00 1 c R . .
H(19) H 0.5362 0.1334 0.5896 0.132 Uiso 1.00 1 c R . .
H(20) H 0.5934 0.2579 0.6039 0.132 Uiso 1.00 1 c R . .
H(21) H 0.6836 0.1714 0.5481 0.132 Uiso 1.00 1 c R . .
H(22) H 0.2362 0.1509 0.4590 0.107 Uiso 1.00 1 c R . .
H(23) H 0.2815 0.1629 0.5501 0.107 Uiso 1.00 1 c R . .
H(24) H 0.3590 0.0692 0.4945 0.107 Uiso 1.00 1 c R . .
H(25) H 0.2698 0.4298 0.2831 0.106 Uiso 1.00 1 c R . .
H(26) H 0.1841 0.3691 0.3695 0.106 Uiso 1.00 1 c R . .
H(27) H 0.2491 0.2870 0.3013 0.106 Uiso 1.00 1 c R . .
H(28) H 0.5938 0.5865 0.2937 0.115 Uiso 1.00 1 c R . .
H(29) H 0.4339 0.5970 0.3053 0.115 Uiso 1.00 1 c R . .
H(30) H 0.5100 0.5212 0.2364 0.115 Uiso 1.00 1 c R . .
H(31) H 1.0456 0.2252 0.0919 0.111 Uiso 1.00 1 c R . .
H(32) H 1.0171 0.3526 0.0335 0.111 Uiso 1.00 1 c R . .
H(33) H 0.9492 0.2337 0.0181 0.111 Uiso 1.00 1 c R . .
H(34) H 0.7956 0.4826 0.0386 0.106 Uiso 1.00 1 c R . .
H(35) H 0.8456 0.5187 0.1224 0.106 Uiso 1.00 1 c R . .
H(36) H 0.6934 0.4838 0.1236 0.106 Uiso 1.00 1 c R . .
H(37) H 1.0002 0.2744 0.2385 0.066 Uiso 1.00 1 c R . .
H(38) H 0.8914 0.3734 0.2669 0.066 Uiso 1.00 1 c R . .
H(39) H 0.9602 0.1910 0.4181 0.073 Uiso 1.00 1 c R . .
H(40) H 0.9851 0.0626 0.3869 0.073 Uiso 1.00 1 c R . .
H(41) H 0.8623 0.0828 0.4573 0.073 Uiso 1.00 1 c R . .
H(42) H 0.7724 -0.0129 0.2743 0.059 Uiso 1.00 1 c R . .
H(43) H 0.8938 0.0534 0.2133 0.059 Uiso 1.00 1 c R . .

loop_
_atom_site_aniso_label
_atom_site_aniso_U_11
_atom_site_aniso_U_22
_atom_site_aniso_U_33
_atom_site_aniso_U_12
_atom_site_aniso_U_13
_atom_site_aniso_U_23
Ir(1) 0.03934(17) 0.03957(18) 0.03522(18) -0.00645(13) -0.01188(13) -0.00218(13)
Ir(2) 0.04570(19) 0.03565(17) 0.03875(19) -0.00601(13) -0.00656(14) -0.00487(13)
S(1) 0.087(2) 0.084(2) 0.086(2) -0.0167(17) -0.0237(17) 0.0092(17)
P(1) 0.0491(12) 0.0563(13) 0.0395(11) -0.0185(10) -0.0097(9) 0.0014(9)
P(2) 0.0458(11) 0.0443(11) 0.0398(11) -0.0055(9) -0.0177(9) -0.0042(8)
F(1) 0.257(14) 0.182(10) 0.095(7) 0.049(10) -0.068(8) 0.019(7)
F(2) 0.274(15) 0.176(10) 0.148(10) 0.117(10) -0.079(9) -0.091(8)
F(3) 0.088(6) 0.238(13) 0.195(12) -0.026(7) -0.047(6) -0.042(10)
O(1) 0.172(11) 0.074(6) 0.191(12) 0.009(6) -0.085(9) -0.040(7)
O(2) 0.082(7) 0.241(15) 0.212(15) -0.072(8) -0.017(8) 0.043(11)
O(3) 0.127(8) 0.105(7) 0.084(6) 0.022(6) -0.003(5) 0.030(5)
C(1) 0.072(6) 0.043(4) 0.053(5) -0.014(4) -0.030(4) -0.006(4)
C(2) 0.056(5) 0.059(5) 0.057(5) -0.022(4) -0.023(4) -0.005(4)
C(3) 0.061(5) 0.060(5) 0.062(6) -0.002(4) -0.037(4) -0.011(4)
C(4) 0.055(5) 0.077(6) 0.039(4) -0.017(4) -0.015(3) -0.011(4)
C(5) 0.072(6) 0.065(5) 0.039(4) -0.010(4) -0.019(4) -0.015(4)
C(6) 0.132(11) 0.048(5) 0.090(8) -0.017(6) -0.041(8) -0.008(5)
C(7) 0.076(7) 0.126(11) 0.071(7) -0.061(7) -0.015(6) 0.001(7)
C(8) 0.073(7) 0.074(7) 0.119(11) -0.006(6) -0.048(7) -0.006(7)
C(9) 0.113(9) 0.112(10) 0.051(6) -0.047(8) -0.042(6) 0.024(6)
C(10) 0.097(8) 0.101(9) 0.067(7) 0.002(7) -0.020(6) -0.049(7)
C(11) 0.073(6) 0.056(5) 0.059(6) -0.014(4) 0.014(5) -0.028(4)
C(12) 0.093(7) 0.062(6) 0.051(5) -0.018(5) 0.005(5) -0.025(4)
C(13) 0.069(6) 0.047(5) 0.074(7) -0.012(4) 0.010(5) -0.013(4)
C(14) 0.049(5) 0.052(5) 0.080(7) 0.006(4) -0.003(4) -0.016(5)
C(15) 0.079(6) 0.029(4) 0.066(6) 0.004(4) 0.007(5) -0.005(4)
C(16) 0.090(8) 0.100(9) 0.111(10) -0.025(7) -0.006(7) -0.073(8)
C(17) 0.162(14) 0.124(12) 0.044(6) -0.020(10) -0.026(7) -0.005(7)
C(18) 0.083(8) 0.079(8) 0.104(10) -0.022(6) 0.018(7) 0.003(7)
C(19) 0.068(7) 0.080(8) 0.117(11) 0.022(6) -0.020(7) -0.029(7)
C(20) 0.133(12) 0.045(6) 0.111(10) 0.011(6) 0.024(9) -0.000(6)
C(21) 0.060(6) 0.158(13) 0.060(7) -0.038(7) 0.015(5) -0.033(7)
C(22) 0.112(10) 0.064(6) 0.090(8) -0.037(6) -0.046(7) 0.020(6)
C(23) 0.058(5) 0.056(5) 0.051(5) -0.020(4) -0.016(4) -0.005(4)
C(24) 0.056(5) 0.079(6) 0.047(5) -0.008(4) -0.026(4) 0.001(4)
C(25) 0.048(4) 0.046(4) 0.053(5) 0.006(3) -0.021(3) -0.006(3)
C(26) 0.094(10) 0.094(10) 0.123(13) 0.021(8) -0.024(9) -0.001(9)

loop_
_atom_type_symbol
_atom_type_description
_atom_type_scat_dispersion_real
_atom_type_scat_dispersion_imag
_atom_type_scat_source
C C 0.003 0.002
;
International Tables for Crystallography
(1992, Vol. C, Tables 4.2.6.8 and 6.1.1.4)
;
H H 0.000 0.000
;
International Tables for Crystallography
(1992, Vol. C, Table 6.1.1.4)
;
F F 0.017 0.010
;
International Tables for Crystallography
(1992, Vol. C, Tables 4.2.6.8 and 6.1.1.4)
;
O O 0.011 0.006
;
International Tables for Crystallography
(1992, Vol. C, Tables 4.2.6.8 and 6.1.1.4)
;
P P 0.102 0.094
;
International Tables for Crystallography
(1992, Vol. C, Tables 4.2.6.8 and 6.1.1.4)
;
S S 0.125 0.123
;
International Tables for Crystallography
(1992, Vol. C, Tables 4.2.6.8 and 6.1.1.4)
;
Ir Ir -1.444 7.990
;
International Tables for Crystallography
(1992, Vol. C, Tables 4.2.6.8 and 6.1.1.4)
;

loop_
_geom_angle_atom_site_label_1
_geom_angle_atom_site_label_2
_geom_angle_atom_site_label_3
_geom_angle
_geom_angle_publ_flag
_geom_angle_site_symmetry_1
_geom_angle_site_symmetry_2
_geom_angle_site_symmetry_3
Ir(2) Ir(1) P(1) 89.34(6) yes . . .
Ir(2) Ir(1) C(1) 119.6(2) yes . . .
Ir(2) Ir(1) C(2) 99.5(2) yes . . .
Ir(2) Ir(1) C(3) 112.5(2) yes . . .
Ir(2) Ir(1) C(4) 147.4(2) yes . . .
Ir(2) Ir(1) C(5) 157.2(2) yes . . .
Ir(2) Ir(1) C(25) 73.4(2) yes . . .
P(1) Ir(1) C(1) 148.0(2) yes . . .
P(1) Ir(1) C(2) 159.2(2) yes . . .
P(1) Ir(1) C(3) 121.7(2) yes . . .
P(1) Ir(1) C(4) 100.4(2) yes . . .
P(1) Ir(1) C(5) 112.1(2) yes . . .
P(1) Ir(1) C(25) 80.3(2) yes . . .
C(1) Ir(1) C(2) 37.0(3) yes . . .
C(1) Ir(1) C(3) 62.3(3) yes . . .
C(1) Ir(1) C(4) 63.2(3) yes . . .
C(1) Ir(1) C(5) 37.7(3) yes . . .
C(1) Ir(1) C(25) 94.5(3) yes . . .
C(2) Ir(1) C(3) 37.4(3) yes . . .
C(2) Ir(1) C(4) 62.5(3) yes . . .
C(2) Ir(1) C(5) 63.2(3) yes . . .
C(2) Ir(1) C(25) 120.2(3) yes . . .
C(3) Ir(1) C(4) 36.8(3) yes . . .
C(3) Ir(1) C(5) 63.7(3) yes . . .
C(3) Ir(1) C(25) 156.2(3) yes . . .
C(4) Ir(1) C(5) 39.5(3) yes . . .
C(4) Ir(1) C(25) 138.7(3) yes . . .
C(5) Ir(1) C(25) 101.5(3) yes . . .
Ir(1) Ir(2) P(2) 66.11(5) yes . . .
Ir(1) Ir(2) C(11) 142.1(2) yes . . .
Ir(1) Ir(2) C(12) 178.3(2) yes . . .
Ir(1) Ir(2) C(13) 143.3(3) yes . . .
Ir(1) Ir(2) C(14) 119.2(3) yes . . .
Ir(1) Ir(2) C(15) 119.0(2) yes . . .
P(2) Ir(2) C(11) 103.8(2) yes . . .
P(2) Ir(2) C(12) 113.0(3) yes . . .
P(2) Ir(2) C(13) 146.6(2) yes . . .
P(2) Ir(2) C(14) 164.3(2) yes . . .
P(2) Ir(2) C(15) 126.4(2) yes . . .
C(11) Ir(2) C(12) 39.3(3) yes . . .
C(11) Ir(2) C(13) 63.0(3) yes . . .
C(11) Ir(2) C(14) 62.5(3) yes . . .
C(11) Ir(2) C(15) 36.3(3) yes . . .
C(12) Ir(2) C(13) 37.0(4) yes . . .
C(12) Ir(2) C(14) 62.1(4) yes . . .
C(12) Ir(2) C(15) 62.7(3) yes . . .
C(13) Ir(2) C(14) 36.5(3) yes . . .
C(13) Ir(2) C(15) 62.1(3) yes . . .
C(14) Ir(2) C(15) 37.9(3) yes . . .
O(1) S(1) O(2) 116.2(8) yes . . .
O(1) S(1) O(3) 114.6(6) yes . . .
O(1) S(1) C(26) 105.5(8) yes . . .
O(2) S(1) O(3) 114.4(7) yes . . .
O(2) S(1) C(26) 101.6(8) yes . . .
O(3) S(1) C(26) 101.9(7) yes . . .
Ir(1) P(1) C(21) 116.3(5) yes . . .
Ir(1) P(1) C(22) 117.5(4) yes . . .
Ir(1) P(1) C(23) 107.1(2) yes . . .
C(21) P(1) C(22) 102.9(6) yes . . .
C(21) P(1) C(23) 104.0(4) yes . . .
C(22) P(1) C(23) 108.0(5) yes . . .
Ir(2) P(2) C(23) 111.5(2) yes . . .
Ir(2) P(2) C(24) 122.4(3) yes . . .
Ir(2) P(2) C(25) 104.5(3) yes . . .
C(23) P(2) C(24) 103.6(4) yes . . .
C(23) P(2) C(25) 99.8(4) yes . . .
C(24) P(2) C(25) 112.8(4) yes . . .
Ir(1) C(1) C(2) 72.1(5) yes . . .
Ir(1) C(1) C(5) 68.9(5) yes . . .
Ir(1) C(1) C(6) 125.2(8) yes . . .
C(2) C(1) C(5) 109.1(7) yes . . .
C(2) C(1) C(6) 126.2(8) yes . . .
C(5) C(1) C(6) 124.6(9) yes . . .
Ir(1) C(2) C(1) 70.9(5) yes . . .
Ir(1) C(2) C(3) 69.7(5) yes . . .
Ir(1) C(2) C(7) 126.3(7) yes . . .
C(1) C(2) C(3) 107.3(7) yes . . .
C(1) C(2) C(7) 125.8(8) yes . . .
C(3) C(2) C(7) 126.9(9) yes . . .
Ir(1) C(3) C(2) 72.9(5) yes . . .
Ir(1) C(3) C(4) 71.4(5) yes . . .
Ir(1) C(3) C(8) 127.9(8) yes . . .
C(2) C(3) C(4) 109.8(8) yes . . .
C(2) C(3) C(8) 124.3(8) yes . . .
C(4) C(3) C(8) 125.5(8) yes . . .
Ir(1) C(4) C(3) 71.8(5) yes . . .
Ir(1) C(4) C(5) 69.3(5) yes . . .
Ir(1) C(4) C(9) 128.0(8) yes . . .
C(3) C(4) C(5) 107.4(7) yes . . .
C(3) C(4) C(9) 127.6(9) yes . . .
C(5) C(4) C(9) 124.8(8) yes . . .
Ir(1) C(5) C(1) 73.4(5) yes . . .
Ir(1) C(5) C(4) 71.2(5) yes . . .
Ir(1) C(5) C(10) 128.3(8) yes . . .
C(1) C(5) C(4) 106.3(7) yes . . .
C(1) C(5) C(10) 125.6(8) yes . . .
C(4) C(5) C(10) 127.3(8) yes . . .
Ir(2) C(11) C(12) 67.5(5) yes . . .
Ir(2) C(11) C(15) 72.5(6) yes . . .
Ir(2) C(11) C(16) 128.3(7) yes . . .
C(12) C(11) C(15) 105.9(9) yes . . .
C(12) C(11) C(16) 127.1(9) yes . . .
C(15) C(11) C(16) 126.8(9) yes . . .
Ir(2) C(12) C(11) 73.2(5) yes . . .
Ir(2) C(12) C(13) 72.9(6) yes . . .
Ir(2) C(12) C(17) 125.8(8) yes . . .
C(11) C(12) C(13) 108.1(8) yes . . .
C(11) C(12) C(17) 123.7(11) yes . . .
C(13) C(12) C(17) 127.7(10) yes . . .
Ir(2) C(13) C(12) 70.1(6) yes . . .
Ir(2) C(13) C(14) 73.1(5) yes . . .
Ir(2) C(13) C(18) 126.1(7) yes . . .
C(12) C(13) C(14) 109.9(8) yes . . .
C(12) C(13) C(18) 123.7(9) yes . . .
C(14) C(13) C(18) 126.3(10) yes . . .
Ir(2) C(14) C(13) 70.4(5) yes . . .
Ir(2) C(14) C(15) 71.9(5) yes . . .
Ir(2) C(14) C(19) 130.3(8) yes . . .
C(13) C(14) C(15) 107.6(9) yes . . .
C(13) C(14) C(19) 126.3(9) yes . . .
C(15) C(14) C(19) 125.5(8) yes . . .
Ir(2) C(15) C(11) 71.2(5) yes . . .
Ir(2) C(15) C(14) 70.1(5) yes . . .
Ir(2) C(15) C(20) 129.0(7) yes . . .
C(11) C(15) C(14) 108.4(8) yes . . .
C(11) C(15) C(20) 126.2(10) yes . . .
C(14) C(15) C(20) 125.1(10) yes . . .
P(1) C(23) P(2) 103.0(4) yes . . .
Ir(1) C(25) P(2) 97.0(3) yes . . .
S(1) C(26) F(1) 111.5(12) yes . . .
S(1) C(26) F(2) 114.2(12) yes . . .
S(1) C(26) F(3) 110.8(12) yes . . .
F(1) C(26) F(2) 106.6(14) yes . . .
F(1) C(26) F(3) 103.2(13) yes . . .
F(2) C(26) F(3) 109.9(15) yes . . .
C(1) C(6) H(1) 108.8 no . . .
C(1) C(6) H(2) 109.7 no . . .
C(1) C(6) H(3) 109.9 no . . .
H(1) C(6) H(2) 109.5 no . . .
H(1) C(6) H(3) 109.5 no . . .
H(2) C(6) H(3) 109.5 no . . .
C(2) C(7) H(4) 109.5 no . . .
C(2) C(7) H(5) 109.1 no . . .
C(2) C(7) H(6) 109.8 no . . .
H(4) C(7) H(5) 109.5 no . . .
H(4) C(7) H(6) 109.5 no . . .
H(5) C(7) H(6) 109.5 no . . .
C(3) C(8) H(7) 110.1 no . . .
C(3) C(8) H(8) 109.5 no . . .
C(3) C(8) H(9) 108.9 no . . .
H(7) C(8) H(8) 109.5 no . . .
H(7) C(8) H(9) 109.5 no . . .
H(8) C(8) H(9) 109.5 no . . .
C(4) C(9) H(10) 108.4 no . . .
C(4) C(9) H(11) 110.4 no . . .
C(4) C(9) H(12) 109.6 no . . .
H(10) C(9) H(11) 109.5 no . . .
H(10) C(9) H(12) 109.5 no . . .
H(11) C(9) H(12) 109.5 no . . .
C(5) C(10) H(13) 109.3 no . . .
C(5) C(10) H(14) 109.4 no . . .
C(5) C(10) H(15) 109.7 no . . .
H(13) C(10) H(14) 109.5 no . . .
H(13) C(10) H(15) 109.5 no . . .
H(14) C(10) H(15) 109.5 no . . .
C(11) C(16) H(16) 110.2 no . . .
C(11) C(16) H(17) 109.4 no . . .
C(11) C(16) H(18) 108.8 no . . .
H(16) C(16) H(17) 109.5 no . . .
H(16) C(16) H(18) 109.5 no . . .
H(17) C(16) H(18) 109.5 no . . .
C(12) C(17) H(19) 109.9 no . . .
C(12) C(17) H(20) 108.6 no . . .
C(12) C(17) H(21) 109.9 no . . .
H(19) C(17) H(20) 109.5 no . . .
H(19) C(17) H(21) 109.5 no . . .
H(20) C(17) H(21) 109.5 no . . .
C(13) C(18) H(22) 109.4 no . . .
C(13) C(18) H(23) 108.8 no . . .
C(13) C(18) H(24) 110.3 no . . .
H(22) C(18) H(23) 109.5 no . . .
H(22) C(18) H(24) 109.5 no . . .
H(23) C(18) H(24) 109.5 no . . .
C(14) C(19) H(25) 109.3 no . . .
C(14) C(19) H(26) 108.6 no . . .
C(14) C(19) H(27) 110.4 no . . .
H(25) C(19) H(26) 109.5 no . . .
H(25) C(19) H(27) 109.5 no . . .
H(26) C(19) H(27) 109.5 no . . .
C(15) C(20) H(28) 112.2 no . . .
C(15) C(20) H(29) 108.7 no . . .
C(15) C(20) H(30) 107.5 no . . .
H(28) C(20) H(29) 109.5 no . . .
H(28) C(20) H(30) 109.5 no . . .
H(29) C(20) H(30) 109.5 no . . .
P(1) C(21) H(31) 109.7 no . . .
P(1) C(21) H(32) 109.3 no . . .
P(1) C(21) H(33) 109.5 no . . .
H(31) C(21) H(32) 109.5 no . . .
H(31) C(21) H(33) 109.5 no . . .
H(32) C(21) H(33) 109.5 no . . .
P(1) C(22) H(34) 109.7 no . . .
P(1) C(22) H(35) 109.4 no . . .
P(1) C(22) H(36) 109.3 no . . .
H(34) C(22) H(35) 109.5 no . . .
H(34) C(22) H(36) 109.5 no . . .
H(35) C(22) H(36) 109.5 no . . .
P(1) C(23) H(37) 111.0 no . . .
P(1) C(23) H(38) 111.4 no . . .
P(2) C(23) H(37) 110.8 no . . .
P(2) C(23) H(38) 111.1 no . . .
H(37) C(23) H(38) 109.5 no . . .
P(2) C(24) H(39) 109.1 no . . .
P(2) C(24) H(40) 109.6 no . . .
P(2) C(24) H(41) 109.7 no . . .
H(39) C(24) H(40) 109.5 no . . .
H(39) C(24) H(41) 109.5 no . . .
H(40) C(24) H(41) 109.5 no . . .
Ir(1) C(25) H(42) 112.3 no . . .
Ir(1) C(25) H(43) 112.6 no . . .
P(2) C(25) H(42) 112.3 no . . .
P(2) C(25) H(43) 112.8 no . . .
H(42) C(25) H(43) 109.5 no . . .

loop_
_geom_bond_atom_site_label_1
_geom_bond_atom_site_label_2
_geom_bond_distance
_geom_bond_publ_flag
_geom_bond_site_symmetry_1
_geom_bond_site_symmetry_2
Ir(1) Ir(2) 3.0188(4) yes . .
Ir(1) P(1) 2.257(2) yes . .
Ir(1) C(1) 2.245(9) yes . .
Ir(1) C(2) 2.261(10) yes . .
Ir(1) C(3) 2.218(10) yes . .
Ir(1) C(4) 2.213(9) yes . .
Ir(1) C(5) 2.186(10) yes . .
Ir(1) C(25) 2.155(8) yes . .
Ir(2) P(2) 2.235(2) yes . .
Ir(2) C(11) 2.256(11) yes . .
Ir(2) C(12) 2.177(10) yes . .
Ir(2) C(13) 2.212(10) yes . .
Ir(2) C(14) 2.247(9) yes . .
Ir(2) C(15) 2.272(8) yes . .
S(1) O(1) 1.433(12) yes . .
S(1) O(2) 1.414(11) yes . .
S(1) O(3) 1.440(9) yes . .
S(1) C(26) 1.770(19) yes . .
P(1) C(21) 1.812(11) yes . .
P(1) C(22) 1.795(10) yes . .
P(1) C(23) 1.842(9) yes . .
P(2) C(23) 1.829(8) yes . .
P(2) C(24) 1.826(10) yes . .
P(2) C(25) 1.755(9) yes . .
F(1) C(26) 1.334(19) yes . .
F(2) C(26) 1.28(2) yes . .
F(3) C(26) 1.347(18) yes . .
C(1) C(2) 1.430(13) yes . .
C(1) C(5) 1.431(12) yes . .
C(1) C(6) 1.481(13) yes . .
C(2) C(3) 1.438(12) yes . .
C(2) C(7) 1.515(13) yes . .
C(3) C(4) 1.397(12) yes . .
C(3) C(8) 1.501(14) yes . .
C(4) C(5) 1.488(13) yes . .
C(4) C(9) 1.480(14) yes . .
C(5) C(10) 1.492(15) yes . .
C(11) C(12) 1.491(13) yes . .
C(11) C(15) 1.410(15) yes . .
C(11) C(16) 1.490(17) yes . .
C(12) C(13) 1.393(16) yes . .
C(12) C(17) 1.548(17) yes . .
C(13) C(14) 1.396(14) yes . .
C(13) C(18) 1.513(15) yes . .
C(14) C(15) 1.468(14) yes . .
C(14) C(19) 1.492(16) yes . .
C(15) C(20) 1.496(14) yes . .
C(6) H(1) 0.950 no . .
C(6) H(2) 0.950 no . .
C(6) H(3) 0.950 no . .
C(7) H(4) 0.950 no . .
C(7) H(5) 0.950 no . .
C(7) H(6) 0.950 no . .
C(8) H(7) 0.950 no . .
C(8) H(8) 0.950 no . .
C(8) H(9) 0.950 no . .
C(9) H(10) 0.950 no . .
C(9) H(11) 0.950 no . .
C(9) H(12) 0.950 no . .
C(10) H(13) 0.950 no . .
C(10) H(14) 0.950 no . .
C(10) H(15) 0.950 no . .
C(16) H(16) 0.950 no . .
C(16) H(17) 0.950 no . .
C(16) H(18) 0.950 no . .
C(17) H(19) 0.950 no . .
C(17) H(20) 0.950 no . .
C(17) H(21) 0.950 no . .
C(18) H(22) 0.950 no . .
C(18) H(23) 0.950 no . .
C(18) H(24) 0.950 no . .
C(19) H(25) 0.950 no . .
C(19) H(26) 0.950 no . .
C(19) H(27) 0.950 no . .
C(20) H(28) 0.950 no . .
C(20) H(29) 0.950 no . .
C(20) H(30) 0.950 no . .
C(21) H(31) 0.950 no . .
C(21) H(32) 0.950 no . .
C(21) H(33) 0.950 no . .
C(22) H(34) 0.950 no . .
C(22) H(35) 0.950 no . .
C(22) H(36) 0.950 no . .
C(23) H(37) 0.950 no . .
C(23) H(38) 0.950 no . .
C(24) H(39) 0.950 no . .
C(24) H(40) 0.950 no . .
C(24) H(41) 0.950 no . .
C(25) H(42) 0.950 no . .
C(25) H(43) 0.950 no . .
